data_2100375
loop_
_publ_author_name
'\'Sl\'osarek, G.'
'Kozak, M.'
'Gierszewski, J.'
'Pietraszko, A.'

_publ_section_title
;
 Structure of <i>N</i>^6^-furfurylaminopurine (kinetin)
 dihydrogenphosphate
;
_journal_coeditor_code GP5001
_journal_date_accepted 2005-08-22
_journal_date_recd_electronic 2005-03-29
_journal_issue 1
_journal_name_full 'Acta Crystallographica Section B'
_journal_page_first 102
_journal_page_last 108
_journal_paper_category FA
_journal_paper_doi 10.1107/S010876810502673X
_journal_volume 62
_journal_year 2006
_chemical_formula_moiety 'C10 H9 N5 0, H3 O4 P'
_chemical_formula_sum 'C10 H12 N5 O5 P'
_chemical_formula_weight 313.22
_chemical_name_common 'KINETINE ORTOPHOSPHATE ACID'
_chemical_name_systematic
;
 ?
;
_space_group_IT_number 2
_symmetry_cell_setting triclinic
_symmetry_space_group_name_Hall '-P 1'
_symmetry_space_group_name_H-M 'P -1'
_atom_sites_solution_hydrogens geom
_atom_sites_solution_primary direct
_atom_sites_solution_secondary difmap
_audit_creation_method SHELXL-97
_cell_angle_alpha 91.00(3)
_cell_angle_beta 100.92(3)
_cell_angle_gamma 108.47(3)
_cell_formula_units_Z 2
_cell_length_a 4.4923(9)
_cell_length_b 10.736(2)
_cell_length_c 14.455(3)
_cell_measurement_reflns_used 3615
_cell_measurement_temperature 293(2)
_cell_measurement_theta_max 20.13
_cell_measurement_theta_min 2.16
_cell_volume 647.0(3)
_computing_cell_refinement 'CRYSaLIS PROCEDURE'
_computing_data_collection 'CRYSaLIS PROCEDURE'
_computing_data_reduction 'CRYSaLIS PROCEDURE'
_computing_molecular_graphics 'DIAMOND 2'
_computing_structure_refinement 'SHELXL-97 (Sheldrick, 1997)'
_computing_structure_solution 'SHELXS-97 (Sheldrick, 1990)'
_diffrn_ambient_temperature 293(2)
_diffrn_measured_fraction_theta_full 0.932
_diffrn_measured_fraction_theta_max 0.933
_diffrn_measurement_device_type KM4CCD
_diffrn_measurement_method CCD
_diffrn_radiation_monochromator graphite
_diffrn_radiation_source 'fine-focus sealed tube'
_diffrn_radiation_type MoK\a
_diffrn_radiation_wavelength 0.71073
_diffrn_reflns_av_R_equivalents 0.042
_diffrn_reflns_av_sigmaI/netI 0.0520
_diffrn_reflns_limit_h_max 8
_diffrn_reflns_limit_h_min -5
_diffrn_reflns_limit_k_max 19
_diffrn_reflns_limit_k_min -17
_diffrn_reflns_limit_l_max 25
_diffrn_reflns_limit_l_min -24
_diffrn_reflns_number 14205
_diffrn_reflns_theta_full 30.50
_diffrn_reflns_theta_max 40.3
_diffrn_reflns_theta_min 4.15
_diffrn_standards_interval_count 50
_diffrn_standards_number 2
_exptl_absorpt_coefficient_mu 0.245
_exptl_absorpt_correction_T_max 0.9823
_exptl_absorpt_correction_T_min 0.9152
_exptl_absorpt_correction_type 'ANALYTICAL- CrysAlis Ver170.26'
_exptl_crystal_colour COLOURLRSS
_exptl_crystal_density_diffrn 1.608
_exptl_crystal_density_method 'not measured'
_exptl_crystal_description 'THIN NEEDLE'
_exptl_crystal_F_000 324
_exptl_crystal_size_max 0.41
_exptl_crystal_size_mid 0.09
_exptl_crystal_size_min 0.09
_refine_diff_density_max 0.423
_refine_diff_density_min -0.415
_refine_ls_extinction_coef 0.0051(6)
_refine_ls_extinction_method SHELXL
_refine_ls_goodness_of_fit_ref 1.212
_refine_ls_hydrogen_treatment mixed
_refine_ls_matrix_type full
_refine_ls_number_parameters 230
_refine_ls_number_reflns 3704
_refine_ls_number_restraints 6
_refine_ls_restrained_S_all 1.214
_refine_ls_R_factor_all 0.0816
_refine_ls_R_factor_gt 0.056
_refine_ls_shift/su_max 1.110
_refine_ls_shift/su_mean 0.005
_refine_ls_structure_factor_coef Fsqd
_refine_ls_weighting_details 'w=1/[\s^2^(Fo^2^)+(0.0300P)^2^+0.1P] where P=(Fo^2^+2Fc^2^)/3'
_refine_ls_weighting_scheme calc
_refine_ls_wR_factor_gt 0.1222
_refine_ls_wR_factor_ref 0.1373
_reflns_number_gt 3704
_reflns_number_total 5349
_reflns_threshold_expression >2sigma(I)
_cod_data_source_file gp5001.cif
_cod_data_source_block 293
_cod_depositor_comments
;
The following automatic conversions were performed:
'_symmetry_cell_setting' value 'TRICLINIC' changed to 'triclinic'
according to '/home/saulius/struct/CIF-dictionaries/cif_core.dic'
dictionary named 'cif_core.dic' version 2.4.1 from 2010-06-29.

Automatic conversion script
Id: cif_fix_enum 1527 2010-12-29 10:47:43Z saulius 

The following automatic conversions were performed:

'_symmetry_cell_setting' value 'TRICLINIC' changed to 'triclinic'
according to /home/saulius/struct/CIF-dictionaries/cif_core.dic
dictionary named 'cif_core.dic' version 2.4.1 from 2010-06-29.

Automatic conversion script
Id: cif_fix_values 1715 2011-07-08 13:25:40Z adriana 

The following automatic conversions were performed:

'_refine_ls_weighting_scheme' value 'calc
w=1/[\s^2^(Fo^2^)+(0.0300P)^2^+0.1P] where P=(Fo^2^+2Fc^2^)/3' was
changed to 'calc'. New tag '_refine_ls_weighting_details' was
created. The value of the new tag was set to
'w=1/[\s^2^(Fo^2^)+(0.0300P)^2^+0.1P] where P=(Fo^2^+2Fc^2^)/3'.

Automatic conversion script
Id: cif_fix_values 3143 2015-03-26 13:38:13Z robertas 
;
_cod_original_cell_volume 647.0(2)
_cod_database_code 2100375

loop_
_symmetry_equiv_pos_as_xyz
'x, y, z'
'-x, -y, -z'

loop_
_atom_site_label
_atom_site_fract_x
_atom_site_fract_y
_atom_site_fract_z
_atom_site_U_iso_or_equiv
_atom_site_adp_type
_atom_site_calc_flag
_atom_site_refinement_flags
_atom_site_occupancy
_atom_site_type_symbol
P1 0.50152(5) 0.41820(2) 0.650206(16) 0.03131(6) Uani d . 1 P
O11 0.84100(14) 0.49848(6) 0.69833(5) 0.03952(19) Uani d . 1 O
O14 0.28906(14) 0.39684(7) 0.72484(5) 0.04474(19) Uani d . 1 O
O12 0.37165(17) 0.49211(8) 0.57185(5) 0.0535(2) Uani d . 1 O
O13 0.49328(19) 0.28368(7) 0.61236(6) 0.0673(3) Uani d . 1 O
N7A 0.89979(18) 0.27033(7) 0.37875(5) 0.0354(2) Uani d . 1 N
C5A 0.9620(2) 0.17194(8) 0.33073(6) 0.0304(2) Uani d . 1 C
C6A 1.1143(2) 0.16831(9) 0.25398(6) 0.0329(2) Uani d . 1 C
N6A 1.23787(18) 0.27477(8) 0.20996(5) 0.0377(2) Uani d . 1 N
N1A 1.13127(19) 0.05008(8) 0.22584(6) 0.0408(2) Uani d . 1 N
N3A 0.84149(19) -0.06057(8) 0.33987(6) 0.0402(2) Uani d . 1 N
C4A 0.8292(2) 0.05723(9) 0.37032(6) 0.0325(2) Uani d . 1 C
N9A 0.68896(18) 0.08407(8) 0.44098(6) 0.0393(2) Uani d D 1 N
C2A 0.9964(2) -0.05447(10) 0.26902(8) 0.0447(3) Uani d . 1 C
C8A 0.7386(2) 0.21350(10) 0.44356(7) 0.0415(3) Uani d . 1 C
C10A 1.3657(2) 0.27000(11) 0.12400(7) 0.0450(3) Uani d . 1 C
C11A 1.1203(2) 0.25788(11) 0.03733(7) 0.0453(3) Uani d D 1 C
O15A 0.8842(3) 0.14556(10) 0.00751(8) 0.0966(4) Uani d D 1 O
C14A 0.6949(4) 0.16948(19) -0.07229(11) 0.1018(6) Uani d D 1 C
C13A 0.8047(4) 0.29113(19) -0.08774(11) 0.1101(6) Uani d D 1 C
C12A 1.0819(3) 0.35400(12) -0.01366(11) 0.0762(5) Uani d D 1 C
H8A 0.671(2) 0.2572(10) 0.4879(7) 0.038(3) Uiso d . 1 H
H7A 0.952(2) 0.3632(11) 0.3627(8) 0.061(3) Uiso d . 1 H
H6A 1.208(2) 0.3477(10) 0.2296(8) 0.051(3) Uiso d . 1 H
H2A 0.999(2) -0.1410(10) 0.2454(7) 0.041(3) Uiso d . 1 H
H14 0.143(3) 0.4282(11) 0.7195(8) 0.058(3) Uiso d . 1 H
H10A 1.450(2) 0.1871(11) 0.1228(7) 0.057(3) Uiso d . 1 H
H10B 1.528(2) 0.3468(11) 0.1265(8) 0.057(3) Uiso d . 1 H
H12 0.460(5) 0.481(2) 0.5268(14) 0.059(7) Uiso d P 0.50 H
H9A 0.573(4) 0.0306(17) 0.4720(11) 0.034(5) Uiso d PD 0.50 H
H3 0.685(4) -0.1663(19) 0.3579(14) 0.155(8) Uiso d . 1 H
H14A 0.4887 0.0997 -0.1122 0.105 Uiso d . 1 H
H13A 0.7194 0.3454 -0.1398 0.111 Uiso d . 1 H
H12A 1.2254 0.4512 -0.0100 0.121 Uiso d . 1 H

loop_
_atom_site_aniso_label
_atom_site_aniso_U_11
_atom_site_aniso_U_22
_atom_site_aniso_U_33
_atom_site_aniso_U_12
_atom_site_aniso_U_13
_atom_site_aniso_U_23
P1 0.03355(9) 0.03164(10) 0.03291(11) 0.01117(8) 0.01541(8) 0.00763(8)
O11 0.0319(3) 0.0347(3) 0.0553(4) 0.0121(2) 0.0140(3) 0.0103(3)
O14 0.0415(3) 0.0672(4) 0.0448(3) 0.0333(2) 0.0261(2) 0.0279(3)
O12 0.0564(4) 0.0705(4) 0.0384(4) 0.0244(3) 0.0128(3) 0.0220(3)
O13 0.0984(5) 0.0280(3) 0.0827(5) 0.0072(3) 0.0598(4) -0.0006(3)
N7A 0.0393(3) 0.0333(4) 0.0350(4) 0.0111(3) 0.0114(3) 0.0070(3)
C5A 0.0305(4) 0.0292(4) 0.0296(4) 0.0072(3) 0.0059(3) 0.0049(3)
C6A 0.0313(4) 0.0349(4) 0.0301(4) 0.0082(3) 0.0050(3) 0.0051(3)
N6A 0.0439(4) 0.0346(4) 0.0352(4) 0.0091(3) 0.0154(3) 0.0057(3)
N1A 0.0466(4) 0.0359(4) 0.0427(4) 0.0133(3) 0.0161(3) 0.0047(3)
N3A 0.0449(4) 0.0291(4) 0.0459(4) 0.0099(3) 0.0113(4) 0.0070(3)
C4A 0.0314(4) 0.0331(4) 0.0311(4) 0.0078(3) 0.0058(3) 0.0074(3)
N9A 0.0394(4) 0.0438(4) 0.0350(4) 0.0102(3) 0.0132(3) 0.0097(3)
C2A 0.0531(5) 0.0343(5) 0.0493(6) 0.0150(4) 0.0150(4) 0.0060(4)
C8A 0.0405(4) 0.0477(5) 0.0376(5) 0.0120(4) 0.0152(4) 0.0059(4)
C10A 0.0454(4) 0.0516(5) 0.0420(5) 0.0136(4) 0.0218(4) 0.0130(4)
C11A 0.0521(5) 0.0541(6) 0.0380(5) 0.0204(4) 0.0232(4) 0.0076(4)
O15A 0.0969(7) 0.0757(6) 0.0971(8) 0.0207(6) -0.0157(7) 0.0065(6)
C14A 0.1030(9) 0.1377(12) 0.0633(9) 0.0626(8) -0.0238(8) -0.0238(9)
C13A 0.1290(8) 0.1903(12) 0.0632(8) 0.1129(7) 0.0348(7) 0.0598(8)
C12A 0.0803(8) 0.0632(6) 0.0918(9) 0.0337(6) 0.0136(7) 0.0388(6)

loop_
_atom_type_symbol
_atom_type_description
_atom_type_scat_dispersion_real
_atom_type_scat_dispersion_imag
_atom_type_scat_source
C C 0.0033 0.0016 'International Tables Vol C Tables 4.2.6.8 and 6.1.1.4'
H H 0.0000 0.0000 'International Tables Vol C Tables 4.2.6.8 and 6.1.1.4'
N N 0.0061 0.0033 'International Tables Vol C Tables 4.2.6.8 and 6.1.1.4'
O O 0.0106 0.0060 'International Tables Vol C Tables 4.2.6.8 and 6.1.1.4'
P P 0.1023 0.0942 'International Tables Vol C Tables 4.2.6.8 and 6.1.1.4'

loop_
_geom_angle_atom_site_label_1
_geom_angle_atom_site_label_2
_geom_angle_atom_site_label_3
_geom_angle
O11 P1 O13 109.90(5)
O11 P1 O12 110.41(5)
O13 P1 O12 111.52(5)
O11 P1 O14 108.18(4)
O13 P1 O14 108.06(5)
O12 P1 O14 108.67(5)
O11 P1 H12 103.1(6)
O13 P1 H12 92.8(8)
O12 P1 H12 25.5(8)
O14 P1 H12 132.9(8)
P1 O14 H14 120.0(8)
P1 O12 H12 103.9(17)
C8A N7A C5A 106.79(8)
C8A N7A H7A 128.1(7)
C5A N7A H7A 124.9(7)
C4A C5A N7A 106.31(8)
C4A C5A C6A 119.52(9)
N7A C5A C6A 134.15(8)
N6A C6A N1A 120.17(9)
N6A C6A C5A 122.78(9)
N1A C6A C5A 117.06(8)
C6A N6A C10A 123.30(9)
C6A N6A H6A 115.5(7)
C10A N6A H6A 120.4(7)
C2A N1A C6A 118.57(9)
C2A N3A C4A 113.87(8)
C2A N3A H3 118.4(10)
C4A N3A H3 126.3(10)
N3A C4A N9A 128.19(9)
N3A C4A C5A 122.65(9)
N9A C4A C5A 109.15(9)
C8A N9A C4A 105.61(9)
C8A N9A H9A 125.5(13)
C4A N9A H9A 128.4(13)
N1A C2A N3A 128.28(10)
N1A C2A H2A 117.9(6)
N3A C2A H2A 113.7(6)
N7A C8A N9A 112.14(10)
N7A C8A H8A 125.5(6)
N9A C8A H8A 122.3(6)
N6A C10A C11A 111.86(9)
N6A C10A H10A 109.4(6)
C11A C10A H10A 108.8(5)
N6A C10A H10B 106.6(7)
C11A C10A H10B 109.2(7)
H10A C10A H10B 111.0(9)
C12A C11A O15A 111.26(10)
C12A C11A C10A 126.62(10)
O15A C11A C10A 121.75(11)
C11A O15A C14A 106.75(12)
C13A C14A O15A 109.34(13)
C13A C14A H14A 125.6
O15A C14A H14A 125.0
C14A C13A C12A 107.81(14)
C14A C13A H13A 131.0
C12A C13A H13A 121.2
C11A C12A C13A 104.61(12)
C11A C12A H12A 130.2
C13A C12A H12A 124.8

loop_
_geom_bond_atom_site_label_1
_geom_bond_atom_site_label_2
_geom_bond_distance
P1 O11 1.5155(9)
P1 O13 1.5222(9)
P1 O12 1.5256(9)
P1 O14 1.5452(8)
P1 H12 1.92(2)
O14 H14 0.818(13)
O12 H12 0.85(2)
N7A C8A 1.3309(13)
N7A C5A 1.3822(13)
N7A H7A 0.992(12)
C5A C4A 1.3743(13)
C5A C6A 1.4154(14)
C6A N6A 1.3329(13)
C6A N1A 1.3555(13)
N6A C10A 1.4708(14)
N6A H6A 0.886(12)
N1A C2A 1.3242(14)
N3A C2A 1.3346(15)
N3A C4A 1.3528(13)
N3A H3 1.193(19)
C4A N9A 1.3683(14)
N9A C8A 1.3344(14)
N9A H9A 0.843(15)
C2A H2A 0.988(10)
C8A H8A 0.937(11)
C10A C11A 1.4772(15)
C10A H10A 1.074(12)
C10A H10B 0.907(10)
C11A C12A 1.3150(18)
C11A O15A 1.3278(14)
O15A C14A 1.377(2)
C14A C13A 1.282(3)
C14A H14A 1.0463
C13A C12A 1.446(2)
C13A H13A 1.0487
C12A H12A 1.0326

loop_
_geom_hbond_atom_site_label_D
_geom_hbond_atom_site_label_H
_geom_hbond_atom_site_label_A
_geom_hbond_site_symmetry_A
_geom_hbond_distance_DH
_geom_hbond_distance_HA
_geom_hbond_distance_DA
_geom_hbond_angle_DHA
N7A H7A O11 2_766 0.992(12) 1.825(11) 2.7414(13) 152.2(11)
N6A H6A O11 2_766 0.886(12) 2.030(12) 2.9019(13) 168.0(10)
O14 H14 O11 1_455 0.818(13) 1.734(13) 2.5501(12) 174.9(12)
O12 H12 O12 2_666 0.85(2) 1.72(2) 2.5435(17) 162(3)
N3A H3 O13 2_656 1.193(19) 1.388(19) 2.5777(14) 174.4(17)
N9A H9A N9A 2_656 0.843(15) 2.044(16) 2.8837(19) 173.9(15)

loop_
_geom_torsion_atom_site_label_1
_geom_torsion_atom_site_label_2
_geom_torsion_atom_site_label_3
_geom_torsion_atom_site_label_4
_geom_torsion
C8A N7A C5A C4A 0.24(9)
C8A N7A C5A C6A 178.17(9)
C4A C5A C6A N6A 177.51(8)
N7A C5A C6A N6A -0.20(15)
C4A C5A C6A N1A -2.51(12)
N7A C5A C6A N1A 179.78(9)
N1A C6A N6A C10A 6.77(13)
C5A C6A N6A C10A -173.25(8)
N6A C6A N1A C2A -177.72(8)
C5A C6A N1A C2A 2.30(12)
C2A N3A C4A N9A 179.89(9)
C2A N3A C4A C5A 0.67(12)
N7A C5A C4A N3A 179.30(8)
C6A C5A C4A N3A 1.02(13)
N7A C5A C4A N9A -0.05(9)
C6A C5A C4A N9A -178.33(7)
N3A C4A N9A C8A -179.47(9)
C5A C4A N9A C8A -0.17(10)
C6A N1A C2A N3A -0.62(15)
C4A N3A C2A N1A -0.93(15)
C5A N7A C8A N9A -0.37(10)
C4A N9A C8A N7A 0.34(10)
C6A N6A C10A C11A 92.95(12)
N6A C10A C11A C12A 98.20(15)
N6A C10A C11A O15A -74.12(15)
C12A C11A O15A C14A 4.64(17)
C10A C11A O15A C14A 178.02(13)
C11A O15A C14A C13A -2.2(2)
O15A C14A C13A C12A -0.7(2)
O15A C11A C12A C13A -4.94(17)
C10A C11A C12A C13A -177.94(13)
C14A C13A C12A C11A 3.4(2)
